data_4023881
loop_
_publ_author_name
'Tetsuharu Hori'
'Yuko Otani'
'Masatoshi Kawahata'
'Kentaro Yamaguchi'
'Tomohiko Ohwada'

_publ_section_title
;
 Nonplanar Structures of Thioamides Derived from
 7-Azabicyclo[2.2.1]heptane. Electronically Tunable
 Planarity of Thioamides
;
_journal_name_full 'Journal of Organic Chemistry'
_journal_page_first 9102
_journal_page_last 9108
_journal_paper_doi 10.1021/jo801996b
_journal_volume 73
_journal_year 2008
_chemical_absolute_configuration ad
_chemical_formula_moiety 'C12 H15 N O S'
_chemical_formula_sum 'C12 H15 N O S'
_chemical_formula_weight 221.31
_chemical_name_systematic
; 
 ? 
;
_space_group_IT_number 19
_symmetry_cell_setting orthorhombic
_symmetry_space_group_name_Hall 'P 2ac 2ab'
_symmetry_space_group_name_H-M 'P 21 21 21'
_atom_sites_solution_hydrogens geom
_atom_sites_solution_primary direct
_atom_sites_solution_secondary difmap
_audit_creation_method SHELXL-97
_cell_angle_alpha 90.00
_cell_angle_beta 90.00
_cell_angle_gamma 90.00
_cell_formula_units_Z 4
_cell_length_a 5.6481(11)
_cell_length_b 13.449(3)
_cell_length_c 14.691(3)
_cell_measurement_reflns_used 3291
_cell_measurement_temperature 90
_cell_measurement_theta_max 27.98
_cell_measurement_theta_min 2.77
_cell_volume 1116.0(4)
_computing_cell_refinement SMART
_computing_data_collection 'SMART (Bruker, 1998)'
_computing_data_reduction 'SAINT (Bruker, 1998)'
_computing_molecular_graphics 'ORTEP-3 for Windows (Farrugia, 1997)'
_computing_publication_material 'SHELXL-97 (Sheldrick, 1997)'
_computing_structure_refinement 'SHELXL-97 (Sheldrick, 1997)'
_computing_structure_solution 'SHELXS-97 (Sheldrick, 1990)'
_diffrn_ambient_temperature 90
_diffrn_detector_area_resol_mean 8.333
_diffrn_measured_fraction_theta_full 0.997
_diffrn_measured_fraction_theta_max 0.969
_diffrn_measurement_device_type 'Bruker SMART 1000 CCD area detector'
_diffrn_measurement_method '\f and \w scans'
_diffrn_radiation_monochromator graphite
_diffrn_radiation_source 'fine-focus sealed tube'
_diffrn_radiation_type MoK\a
_diffrn_radiation_wavelength 0.71073
_diffrn_reflns_av_R_equivalents 0.0380
_diffrn_reflns_av_sigmaI/netI 0.0436
_diffrn_reflns_limit_h_max 7
_diffrn_reflns_limit_h_min -7
_diffrn_reflns_limit_k_max 15
_diffrn_reflns_limit_k_min -17
_diffrn_reflns_limit_l_max 18
_diffrn_reflns_limit_l_min -17
_diffrn_reflns_number 6818
_diffrn_reflns_theta_full 25.00
_diffrn_reflns_theta_max 28.28
_diffrn_reflns_theta_min 2.77
_diffrn_standards_decay_% 0
_diffrn_standards_number 0
_exptl_absorpt_coefficient_mu 0.262
_exptl_absorpt_correction_type none
_exptl_crystal_colour colourless
_exptl_crystal_density_diffrn 1.317
_exptl_crystal_density_method 'not measured'
_exptl_crystal_description needle
_exptl_crystal_F_000 472
_exptl_crystal_size_max 0.50
_exptl_crystal_size_mid 0.20
_exptl_crystal_size_min 0.18
_refine_diff_density_max 0.248
_refine_diff_density_min -0.176
_refine_diff_density_rms 0.047
_refine_ls_abs_structure_details 'Flack H D (1983), Acta Cryst. A39, 876-881'
_refine_ls_abs_structure_Flack -0.07(7)
_refine_ls_extinction_method none
_refine_ls_goodness_of_fit_ref 1.070
_refine_ls_hydrogen_treatment constr
_refine_ls_matrix_type full
_refine_ls_number_parameters 137
_refine_ls_number_reflns 2608
_refine_ls_number_restraints 0
_refine_ls_restrained_S_all 1.070
_refine_ls_R_factor_all 0.0343
_refine_ls_R_factor_gt 0.0315
_refine_ls_shift/su_max 0.000
_refine_ls_shift/su_mean 0.000
_refine_ls_structure_factor_coef Fsqd
_refine_ls_weighting_details 'calc w=1/[\s^2^(Fo^2^)+(0.0331P)^2^+0.2246P] where P=(Fo^2^+2Fc^2^)/3'
_refine_ls_weighting_scheme calc
_refine_ls_wR_factor_gt 0.0778
_refine_ls_wR_factor_ref 0.0790
_reflns_number_gt 2444
_reflns_number_total 2608
_reflns_threshold_expression I>2\s(I)
_cod_data_source_file jo801996b_si_002_08.cif
_cod_data_source_block 2c
_cod_database_code 4023881

loop_
_symmetry_equiv_pos_as_xyz
'x, y, z'
'-x+1/2, -y, z+1/2'
'x+1/2, -y+1/2, -z'
'-x, y+1/2, -z+1/2'

loop_
_atom_site_label
_atom_site_type_symbol
_atom_site_fract_x
_atom_site_fract_y
_atom_site_fract_z
_atom_site_U_iso_or_equiv
_atom_site_adp_type
_atom_site_occupancy
_atom_site_symmetry_multiplicity
_atom_site_calc_flag
_atom_site_refinement_flags
_atom_site_disorder_assembly
_atom_site_disorder_group
C1 C 0.5825(3) 0.32171(12) 0.09386(10) 0.0212(3) Uani 1 1 d . . .
H1A H 0.4342 0.3587 0.0819 0.025 Uiso 1 1 calc R . .
H1B H 0.5936 0.2651 0.0510 0.025 Uiso 1 1 calc R . .
C2 C 0.7971(3) 0.38947(12) 0.08557(10) 0.0200(3) Uani 1 1 d . . .
H2A H 0.7694 0.4425 0.0401 0.024 Uiso 1 1 calc R . .
H2B H 0.9399 0.3513 0.0680 0.024 Uiso 1 1 calc R . .
C3 C 0.8230(3) 0.43300(12) 0.18134(10) 0.0224(4) Uani 1 1 d . . .
H3A H 0.9851 0.4586 0.1916 0.027 Uiso 1 1 calc R . .
H3B H 0.7079 0.4873 0.1917 0.027 Uiso 1 1 calc R . .
C4 C 0.7708(3) 0.34395(11) 0.24252(10) 0.0172(3) Uani 1 1 d . . .
H4A H 0.9152 0.3039 0.2531 0.021 Uiso 1 1 calc R . .
H4B H 0.7056 0.3655 0.3019 0.021 Uiso 1 1 calc R . .
C5 C 0.4483(3) 0.21843(11) 0.22243(10) 0.0143(3) Uani 1 1 d . . .
C6 C 0.4908(3) 0.18540(11) 0.31852(9) 0.0141(3) Uani 1 1 d . . .
C7 C 0.6969(3) 0.13462(11) 0.34148(10) 0.0153(3) Uani 1 1 d . . .
H7 H 0.8186 0.1275 0.2973 0.018 Uiso 1 1 calc R . .
C8 C 0.7286(3) 0.09387(10) 0.42819(9) 0.0152(3) Uani 1 1 d . . .
H8 H 0.8681 0.0575 0.4423 0.018 Uiso 1 1 calc R . .
C9 C 0.5532(3) 0.10729(11) 0.49360(10) 0.0152(3) Uani 1 1 d . . .
C10 C 0.3498(3) 0.16160(12) 0.47284(10) 0.0165(3) Uani 1 1 d . . .
H10 H 0.2337 0.1731 0.5184 0.020 Uiso 1 1 calc R . .
C11 C 0.3172(3) 0.19879(11) 0.38573(10) 0.0148(3) Uani 1 1 d . . .
H11 H 0.1759 0.2337 0.3714 0.018 Uiso 1 1 calc R . .
C12 C 0.7625(4) 0.00992(13) 0.60325(10) 0.0233(3) Uani 1 1 d . . .
H12A H 0.9091 0.0477 0.5944 0.028 Uiso 1 1 calc R . .
H12B H 0.7637 -0.0488 0.5638 0.028 Uiso 1 1 calc R . .
H12C H 0.7508 -0.0111 0.6670 0.028 Uiso 1 1 calc R . .
N1 N 0.5927(2) 0.28711(9) 0.18950(8) 0.0152(3) Uani 1 1 d . . .
O1 O 0.5642(2) 0.07111(8) 0.58084(7) 0.0197(2) Uani 1 1 d . . .
S1 S 0.23199(7) 0.16507(3) 0.16163(2) 0.01961(11) Uani 1 1 d . . .

loop_
_atom_site_aniso_label
_atom_site_aniso_U_11
_atom_site_aniso_U_22
_atom_site_aniso_U_33
_atom_site_aniso_U_23
_atom_site_aniso_U_13
_atom_site_aniso_U_12
C1 0.0277(9) 0.0227(8) 0.0131(7) 0.0032(6) -0.0036(6) -0.0034(7)
C2 0.0240(9) 0.0194(7) 0.0164(7) 0.0028(6) 0.0002(7) -0.0025(6)
C3 0.0310(9) 0.0178(7) 0.0183(8) 0.0005(6) -0.0004(6) -0.0052(7)
C4 0.0193(8) 0.0180(7) 0.0143(6) -0.0002(5) -0.0012(6) -0.0050(7)
C5 0.0146(7) 0.0148(7) 0.0134(7) -0.0025(6) -0.0001(6) 0.0016(6)
C6 0.0173(7) 0.0124(7) 0.0127(7) -0.0007(5) -0.0017(5) -0.0023(5)
C7 0.0147(7) 0.0167(7) 0.0144(6) -0.0016(6) 0.0026(6) -0.0003(5)
C8 0.0143(7) 0.0159(6) 0.0154(6) -0.0011(5) -0.0006(6) 0.0023(6)
C9 0.0185(8) 0.0146(7) 0.0125(7) 0.0000(6) 0.0003(6) -0.0029(6)
C10 0.0163(7) 0.0174(7) 0.0158(7) -0.0025(6) 0.0028(5) -0.0007(6)
C11 0.0141(7) 0.0145(6) 0.0158(7) -0.0015(5) 0.0005(5) 0.0007(5)
C12 0.0233(8) 0.0290(8) 0.0178(7) 0.0079(6) -0.0020(7) 0.0040(7)
N1 0.0175(6) 0.0164(6) 0.0116(6) 0.0008(5) -0.0024(5) -0.0022(5)
O1 0.0224(6) 0.0227(6) 0.0141(5) 0.0044(4) 0.0019(4) 0.0032(5)
S1 0.01852(19) 0.02503(19) 0.01527(17) -0.00014(15) -0.00325(15) -0.00492(15)

loop_
_atom_type_symbol
_atom_type_description
_atom_type_scat_dispersion_real
_atom_type_scat_dispersion_imag
_atom_type_scat_source
C C 0.0033 0.0016 'International Tables Vol C Tables 4.2.6.8 and 6.1.1.4'
N N 0.0061 0.0033 'International Tables Vol C Tables 4.2.6.8 and 6.1.1.4'
O O 0.0106 0.0060 'International Tables Vol C Tables 4.2.6.8 and 6.1.1.4'
S S 0.1246 0.1234 'International Tables Vol C Tables 4.2.6.8 and 6.1.1.4'
H H 0.0000 0.0000 'International Tables Vol C Tables 4.2.6.8 and 6.1.1.4'

loop_
_geom_angle_atom_site_label_1
_geom_angle_atom_site_label_2
_geom_angle_atom_site_label_3
_geom_angle
_geom_angle_site_symmetry_1
_geom_angle_site_symmetry_3
_geom_angle_publ_flag
N1 C1 C2 103.49(12) . . ?
N1 C1 H1A 111.1 . . ?
C2 C1 H1A 111.1 . . ?
N1 C1 H1B 111.1 . . ?
C2 C1 H1B 111.1 . . ?
H1A C1 H1B 109.0 . . ?
C1 C2 C3 103.39(13) . . ?
C1 C2 H2A 111.1 . . ?
C3 C2 H2A 111.1 . . ?
C1 C2 H2B 111.1 . . ?
C3 C2 H2B 111.1 . . ?
H2A C2 H2B 109.0 . . ?
C4 C3 C2 102.87(12) . . ?
C4 C3 H3A 111.2 . . ?
C2 C3 H3A 111.2 . . ?
C4 C3 H3B 111.2 . . ?
C2 C3 H3B 111.2 . . ?
H3A C3 H3B 109.1 . . ?
N1 C4 C3 103.07(11) . . ?
N1 C4 H4A 111.2 . . ?
C3 C4 H4A 111.2 . . ?
N1 C4 H4B 111.2 . . ?
C3 C4 H4B 111.2 . . ?
H4A C4 H4B 109.1 . . ?
N1 C5 C6 116.88(13) . . ?
N1 C5 S1 123.61(11) . . ?
C6 C5 S1 119.47(11) . . ?
C7 C6 C11 118.49(13) . . ?
C7 C6 C5 120.52(13) . . ?
C11 C6 C5 120.84(13) . . ?
C6 C7 C8 121.38(13) . . ?
C6 C7 H7 119.3 . . ?
C8 C7 H7 119.3 . . ?
C9 C8 C7 119.13(14) . . ?
C9 C8 H8 120.4 . . ?
C7 C8 H8 120.4 . . ?
O1 C9 C8 124.51(14) . . ?
O1 C9 C10 115.29(13) . . ?
C8 C9 C10 120.20(13) . . ?
C11 C10 C9 120.02(14) . . ?
C11 C10 H10 120.0 . . ?
C9 C10 H10 120.0 . . ?
C10 C11 C6 120.69(14) . . ?
C10 C11 H11 119.7 . . ?
C6 C11 H11 119.7 . . ?
O1 C12 H12A 109.5 . . ?
O1 C12 H12B 109.5 . . ?
H12A C12 H12B 109.5 . . ?
O1 C12 H12C 109.5 . . ?
H12A C12 H12C 109.5 . . ?
H12B C12 H12C 109.5 . . ?
C5 N1 C1 122.82(13) . . ?
C5 N1 C4 125.82(12) . . ?
C1 N1 C4 111.23(12) . . ?
C9 O1 C12 117.07(12) . . ?

loop_
_geom_bond_atom_site_label_1
_geom_bond_atom_site_label_2
_geom_bond_distance
_geom_bond_site_symmetry_2
_geom_bond_publ_flag
C1 N1 1.4813(18) . ?
C1 C2 1.521(2) . ?
C1 H1A 0.9900 . ?
C1 H1B 0.9900 . ?
C2 C3 1.531(2) . ?
C2 H2A 0.9900 . ?
C2 H2B 0.9900 . ?
C3 C4 1.526(2) . ?
C3 H3A 0.9900 . ?
C3 H3B 0.9900 . ?
C4 N1 1.4842(19) . ?
C4 H4A 0.9900 . ?
C4 H4B 0.9900 . ?
C5 N1 1.324(2) . ?
C5 C6 1.4993(19) . ?
C5 S1 1.6750(16) . ?
C6 C7 1.391(2) . ?
C6 C11 1.403(2) . ?
C7 C8 1.398(2) . ?
C7 H7 0.9500 . ?
C8 C9 1.392(2) . ?
C8 H8 0.9500 . ?
C9 O1 1.3722(18) . ?
C9 C10 1.395(2) . ?
C10 C11 1.386(2) . ?
C10 H10 0.9500 . ?
C11 H11 0.9500 . ?
C12 O1 1.429(2) . ?
C12 H12A 0.9800 . ?
C12 H12B 0.9800 . ?
C12 H12C 0.9800 . ?

loop_
_geom_torsion_atom_site_label_1
_geom_torsion_atom_site_label_2
_geom_torsion_atom_site_label_3
_geom_torsion_atom_site_label_4
_geom_torsion
_geom_torsion_site_symmetry_1
_geom_torsion_site_symmetry_2
_geom_torsion_site_symmetry_3
_geom_torsion_site_symmetry_4
_geom_torsion_publ_flag
N1 C1 C2 C3 -31.18(15) . . . . ?
C1 C2 C3 C4 40.36(16) . . . . ?
C2 C3 C4 N1 -33.24(16) . . . . ?
N1 C5 C6 C7 -65.89(18) . . . . ?
S1 C5 C6 C7 111.88(15) . . . . ?
N1 C5 C6 C11 118.57(16) . . . . ?
S1 C5 C6 C11 -63.65(17) . . . . ?
C11 C6 C7 C8 2.6(2) . . . . ?
C5 C6 C7 C8 -173.03(13) . . . . ?
C6 C7 C8 C9 -2.1(2) . . . . ?
C7 C8 C9 O1 -179.89(14) . . . . ?
C7 C8 C9 C10 -0.7(2) . . . . ?
O1 C9 C10 C11 -177.92(13) . . . . ?
C8 C9 C10 C11 2.8(2) . . . . ?
C9 C10 C11 C6 -2.2(2) . . . . ?
C7 C6 C11 C10 -0.5(2) . . . . ?
C5 C6 C11 C10 175.17(14) . . . . ?
C6 C5 N1 C1 175.62(13) . . . . ?
S1 C5 N1 C1 -2.0(2) . . . . ?
C6 C5 N1 C4 -8.9(2) . . . . ?
S1 C5 N1 C4 173.47(12) . . . . ?
C2 C1 N1 C5 -173.33(14) . . . . ?
C2 C1 N1 C4 10.58(17) . . . . ?
C3 C4 N1 C5 -161.60(15) . . . . ?
C3 C4 N1 C1 14.36(17) . . . . ?
C8 C9 O1 C12 -4.5(2) . . . . ?
C10 C9 O1 C12 176.25(13) . . . . ?

loop_
_cod_related_entry_id
_cod_related_entry_database
_cod_related_entry_code
1 ChemSpider 726217
